data_4119001
loop_
_publ_author_name
'Tao Xu'
'Haye Min Ko'
'Nikolas A. Savage'
'Guangbin Dong'

_publ_section_title
;
 Highly Enantioselective Rh-Catalyzed Carboacylation of Olefins: Efficient
 Syntheses of Chiral Poly-Fused Rings
;
_journal_name_full 'Journal of the American Chemical Society'
_journal_page_first 20005
_journal_page_last 20008
_journal_paper_doi 10.1021/ja309978c
_journal_volume 134
_journal_year 2012
_chemical_absolute_configuration syn
_chemical_formula_moiety 'C17 H26 O2'
_chemical_formula_sum 'C17 H26 O2'
_chemical_formula_weight 262.38
_chemical_name_systematic
;
 ?
;
_space_group_IT_number 19
_symmetry_cell_setting orthorhombic
_symmetry_space_group_name_Hall 'P 2ac 2ab'
_symmetry_space_group_name_H-M 'P 21 21 21'
_atom_sites_solution_hydrogens geom
_atom_sites_solution_primary direct
_atom_sites_solution_secondary difmap
_audit_creation_method SHELXL-97
_cell_angle_alpha 90.00
_cell_angle_beta 90.00
_cell_angle_gamma 90.00
_cell_formula_units_Z 4
_cell_length_a 6.3910(10)
_cell_length_b 12.075(2)
_cell_length_c 18.790(2)
_cell_measurement_reflns_used 22873
_cell_measurement_temperature 100(2)
_cell_measurement_theta_max 27.5
_cell_measurement_theta_min 3.0
_cell_volume 1450.0(4)
_computing_cell_refinement 'CrystalClear (Rigaku Inc., 2008)'
_computing_data_collection 'CrystalClear (Rigaku Inc., 2008)'
_computing_data_reduction 'CrystalClear (Rigaku Inc., 2008)'
_computing_molecular_graphics 'XP SHELXTL/PC, Siemens Analytical'
_computing_structure_refinement 'XL SHELXTL/PC, Siemens Analytical'
_computing_structure_solution
;

SIR97 - Altomare A., Burla M.C., Camalli M., Cascarano G.L., Giacovazzo C., 
Guagliardi A., Moliterni A.G.G., Polidori G.,Spagna R.
;
_diffrn_ambient_temperature 100(2)
_diffrn_measured_fraction_theta_full 0.998
_diffrn_measured_fraction_theta_max 0.998
_diffrn_measurement_device_type 'Rigaku AFC-12 with Saturn 724+ CCD'
_diffrn_measurement_method \w-scans
_diffrn_radiation_monochromator graphite
_diffrn_radiation_source 'fine-focus sealed tube'
_diffrn_radiation_type MoK\a
_diffrn_radiation_wavelength 0.71075
_diffrn_reflns_av_R_equivalents 0.1092
_diffrn_reflns_av_sigmaI/netI 0.0779
_diffrn_reflns_limit_h_max 7
_diffrn_reflns_limit_h_min -7
_diffrn_reflns_limit_k_max 14
_diffrn_reflns_limit_k_min -12
_diffrn_reflns_limit_l_max 22
_diffrn_reflns_limit_l_min -22
_diffrn_reflns_number 19053
_diffrn_reflns_theta_full 25.00
_diffrn_reflns_theta_max 25.00
_diffrn_reflns_theta_min 3.37
_exptl_absorpt_coefficient_mu 0.076
_exptl_absorpt_correction_T_max 1.00
_exptl_absorpt_correction_T_min 0.677
_exptl_absorpt_correction_type multi-scan
_exptl_absorpt_process_details
;
Abscor. T. Higashi (2001). The Rigaku Corporation, Tokyo, Japan.
;
_exptl_crystal_colour colorless
_exptl_crystal_density_diffrn 1.202
_exptl_crystal_description needles
_exptl_crystal_F_000 576
_exptl_crystal_size_max 0.26
_exptl_crystal_size_mid 0.04
_exptl_crystal_size_min 0.02
_refine_diff_density_max 0.194
_refine_diff_density_min -0.233
_refine_diff_density_rms 0.049
_refine_ls_abs_structure_details 'Flack H D (1983), Acta Cryst. A39, 876-881'
_refine_ls_extinction_method none
_refine_ls_goodness_of_fit_ref 1.081
_refine_ls_hydrogen_treatment constr
_refine_ls_matrix_type full
_refine_ls_number_parameters 172
_refine_ls_number_reflns 2561
_refine_ls_number_restraints 0
_refine_ls_restrained_S_all 1.081
_refine_ls_R_factor_all 0.1015
_refine_ls_R_factor_gt 0.0768
_refine_ls_shift/su_max 0.023
_refine_ls_shift/su_mean 0.003
_refine_ls_structure_factor_coef Fsqd
_refine_ls_weighting_details 'calc w=1/[\s^2^(Fo^2^)+(0.0220P)^2^+1.5140P] where P=(Fo^2^+2Fc^2^)/3'
_refine_ls_weighting_scheme calc
_refine_ls_wR_factor_gt 0.1173
_refine_ls_wR_factor_ref 0.1259
_reflns_number_gt 1987
_reflns_number_total 2561
_reflns_threshold_expression >2sigma(I)
_cod_data_source_file ja309978c_si_004.cif
_cod_data_source_block shelxl
_cod_database_code 4119001

loop_
_symmetry_equiv_pos_as_xyz
'x, y, z'
'-x+1/2, -y, z+1/2'
'x+1/2, -y+1/2, -z'
'-x, y+1/2, -z+1/2'

loop_
_atom_site_label
_atom_site_type_symbol
_atom_site_fract_x
_atom_site_fract_y
_atom_site_fract_z
_atom_site_U_iso_or_equiv
_atom_site_adp_type
_atom_site_occupancy
_atom_site_symmetry_multiplicity
_atom_site_calc_flag
_atom_site_refinement_flags
C1 C 1.0769(6) 0.1815(3) 0.23965(19) 0.0261(9) Uani 1 1 d .
H1A H 1.2102 0.2038 0.2624 0.031 Uiso 1 1 calc R
H1B H 1.0618 0.1002 0.2444 0.031 Uiso 1 1 calc R
C2 C 0.8880(6) 0.2416(3) 0.27701(18) 0.0201(8) Uani 1 1 d .
C3 C 0.7268(6) 0.1555(3) 0.3030(2) 0.0235(9) Uani 1 1 d .
H3A H 0.7921 0.1089 0.3402 0.028 Uiso 1 1 calc R
H3B H 0.6070 0.1947 0.3249 0.028 Uiso 1 1 calc R
C4 C 0.6470(6) 0.0818(3) 0.2440(2) 0.0260(9) Uani 1 1 d .
C5 C 0.6127(6) 0.1363(3) 0.17334(19) 0.0248(9) Uani 1 1 d .
H5A H 0.4792 0.1094 0.1530 0.030 Uiso 1 1 calc R
H5B H 0.7266 0.1143 0.1406 0.030 Uiso 1 1 calc R
C6 C 0.6059(6) 0.2633(3) 0.17800(18) 0.0218(9) Uani 1 1 d .
H6 H 0.4824 0.2832 0.2080 0.026 Uiso 1 1 calc R
C7 C 0.5698(6) 0.3144(3) 0.10399(18) 0.0251(9) Uani 1 1 d .
H7A H 0.4475 0.2783 0.0814 0.030 Uiso 1 1 calc R
H7B H 0.5377 0.3941 0.1094 0.030 Uiso 1 1 calc R
C8 C 0.7603(6) 0.3010(3) 0.05578(19) 0.0269(9) Uani 1 1 d .
H8A H 0.7301 0.3328 0.0083 0.032 Uiso 1 1 calc R
H8B H 0.7924 0.2213 0.0496 0.032 Uiso 1 1 calc R
C9 C 0.9482(6) 0.3601(3) 0.08893(19) 0.0286(10) Uani 1 1 d .
H9A H 1.0737 0.3454 0.0595 0.034 Uiso 1 1 calc R
H9B H 0.9224 0.4409 0.0885 0.034 Uiso 1 1 calc R
C10 C 0.9911(6) 0.3234(3) 0.1649(2) 0.0231(9) Uani 1 1 d .
H10 H 1.0944 0.3754 0.1868 0.028 Uiso 1 1 calc R
C11 C 0.8014(5) 0.3136(3) 0.21413(18) 0.0199(9) Uani 1 1 d .
H11 H 0.7653 0.3889 0.2326 0.024 Uiso 1 1 calc R
C12 C 0.9619(6) 0.3178(3) 0.33822(19) 0.0228(9) Uani 1 1 d .
H12 H 1.0401 0.3801 0.3153 0.027 Uiso 1 1 calc R
C13 C 1.1101(6) 0.2674(3) 0.39330(19) 0.0277(9) Uani 1 1 d .
H13A H 1.2293 0.2317 0.3687 0.033 Uiso 1 1 calc R
H13B H 1.0352 0.2098 0.4208 0.033 Uiso 1 1 calc R
C14 C 1.1923(7) 0.3567(3) 0.4442(2) 0.0354(11) Uani 1 1 d .
H14A H 1.2867 0.3220 0.4795 0.042 Uiso 1 1 calc R
H14B H 1.2745 0.4116 0.4168 0.042 Uiso 1 1 calc R
C15 C 1.0138(7) 0.4159(3) 0.4831(2) 0.0356(11) Uani 1 1 d .
H15A H 1.0714 0.4780 0.5114 0.043 Uiso 1 1 calc R
H15B H 0.9454 0.3635 0.5163 0.043 Uiso 1 1 calc R
C16 C 0.8514(6) 0.4604(3) 0.4304(2) 0.0331(10) Uani 1 1 d .
H16A H 0.7298 0.4896 0.4571 0.040 Uiso 1 1 calc R
H16B H 0.9134 0.5224 0.4031 0.040 Uiso 1 1 calc R
C17 C 0.7767(6) 0.3711(3) 0.37857(19) 0.0252(9) Uani 1 1 d .
H17A H 0.6786 0.4044 0.3439 0.030 Uiso 1 1 calc R
H17B H 0.7004 0.3131 0.4052 0.030 Uiso 1 1 calc R
O1 O 1.0783(4) 0.21204(18) 0.16587(13) 0.0251(6) Uani 1 1 d .
O2 O 0.6081(4) -0.0161(2) 0.25399(15) 0.0363(7) Uani 1 1 d .

loop_
_atom_site_aniso_label
_atom_site_aniso_U_11
_atom_site_aniso_U_22
_atom_site_aniso_U_33
_atom_site_aniso_U_23
_atom_site_aniso_U_13
_atom_site_aniso_U_12
C1 0.020(2) 0.027(2) 0.031(2) 0.0027(18) 0.0000(19) 0.0019(18)
C2 0.0133(19) 0.0206(19) 0.026(2) -0.0002(16) -0.0009(16) -0.0003(17)
C3 0.017(2) 0.022(2) 0.031(2) 0.0021(17) 0.0022(18) 0.0041(17)
C4 0.013(2) 0.026(2) 0.039(2) 0.000(2) 0.0013(19) -0.0001(17)
C5 0.020(2) 0.0240(19) 0.030(2) -0.0028(17) -0.0050(19) -0.0043(18)
C6 0.0151(19) 0.0205(19) 0.030(2) 0.0018(16) -0.0007(18) -0.0038(17)
C7 0.022(2) 0.025(2) 0.028(2) -0.0027(17) -0.0031(18) 0.0025(19)
C8 0.027(2) 0.026(2) 0.027(2) 0.0019(18) 0.0018(18) 0.003(2)
C9 0.027(2) 0.032(2) 0.027(2) 0.0003(18) 0.0036(18) -0.002(2)
C10 0.0164(19) 0.025(2) 0.028(2) -0.0027(17) 0.0012(17) -0.0062(17)
C11 0.0184(19) 0.0155(19) 0.026(2) 0.0016(16) 0.0001(17) -0.0015(16)
C12 0.020(2) 0.0213(18) 0.027(2) 0.0017(17) 0.0012(17) 0.0031(17)
C13 0.022(2) 0.030(2) 0.031(2) -0.0023(17) -0.0037(19) 0.006(2)
C14 0.037(3) 0.036(2) 0.034(2) 0.002(2) -0.011(2) -0.004(2)
C15 0.048(3) 0.029(2) 0.029(2) -0.0033(19) -0.004(2) -0.003(2)
C16 0.033(3) 0.028(2) 0.039(2) -0.0013(19) 0.003(2) 0.0031(19)
C17 0.024(2) 0.027(2) 0.025(2) 0.0007(17) 0.0007(18) 0.0029(19)
O1 0.0214(15) 0.0267(14) 0.0273(14) -0.0004(12) 0.0021(12) 0.0016(12)
O2 0.0328(16) 0.0235(15) 0.0526(18) 0.0078(14) -0.0081(15) -0.0051(14)

loop_
_atom_type_symbol
_atom_type_description
_atom_type_scat_dispersion_real
_atom_type_scat_dispersion_imag
_atom_type_scat_source
C C 0.0033 0.0016 'International Tables Vol C Tables 4.2.6.8 and 6.1.1.4'
H H 0.0000 0.0000 'International Tables Vol C Tables 4.2.6.8 and 6.1.1.4'
O O 0.0106 0.0060 'International Tables Vol C Tables 4.2.6.8 and 6.1.1.4'

loop_
_geom_angle_atom_site_label_1
_geom_angle_atom_site_label_2
_geom_angle_atom_site_label_3
_geom_angle
O1 C1 C2 108.5(3)
O1 C1 H1A 110.0
C2 C1 H1A 110.0
O1 C1 H1B 110.0
C2 C1 H1B 110.0
H1A C1 H1B 108.4
C3 C2 C12 111.7(3)
C3 C2 C11 112.2(3)
C12 C2 C11 109.7(3)
C3 C2 C1 110.0(3)
C12 C2 C1 111.8(3)
C11 C2 C1 101.0(3)
C4 C3 C2 112.9(3)
C4 C3 H3A 109.0
C2 C3 H3A 109.0
C4 C3 H3B 109.0
C2 C3 H3B 109.0
H3A C3 H3B 107.8
O2 C4 C5 122.1(4)
O2 C4 C3 121.7(4)
C5 C4 C3 116.2(3)
C4 C5 C6 113.1(3)
C4 C5 H5A 109.0
C6 C5 H5A 109.0
C4 C5 H5B 109.0
C6 C5 H5B 109.0
H5A C5 H5B 107.8
C5 C6 C7 110.7(3)
C5 C6 C11 113.2(3)
C7 C6 C11 111.1(3)
C5 C6 H6 107.2
C7 C6 H6 107.2
C11 C6 H6 107.2
C8 C7 C6 112.0(3)
C8 C7 H7A 109.2
C6 C7 H7A 109.2
C8 C7 H7B 109.2
C6 C7 H7B 109.2
H7A C7 H7B 107.9
C7 C8 C9 109.6(3)
C7 C8 H8A 109.8
C9 C8 H8A 109.8
C7 C8 H8B 109.8
C9 C8 H8B 109.8
H8A C8 H8B 108.2
C10 C9 C8 112.9(3)
C10 C9 H9A 109.0
C8 C9 H9A 109.0
C10 C9 H9B 109.0
C8 C9 H9B 109.0
H9A C9 H9B 107.8
O1 C10 C9 110.5(3)
O1 C10 C11 103.0(3)
C9 C10 C11 116.6(3)
O1 C10 H10 108.8
C9 C10 H10 108.8
C11 C10 H10 108.8
C10 C11 C6 113.9(3)
C10 C11 C2 102.7(3)
C6 C11 C2 113.4(3)
C10 C11 H11 108.9
C6 C11 H11 108.9
C2 C11 H11 108.9
C13 C12 C2 117.1(3)
C13 C12 C17 107.9(3)
C2 C12 C17 112.2(3)
C13 C12 H12 106.3
C2 C12 H12 106.3
C17 C12 H12 106.3
C12 C13 C14 110.7(3)
C12 C13 H13A 109.5
C14 C13 H13A 109.5
C12 C13 H13B 109.5
C14 C13 H13B 109.5
H13A C13 H13B 108.1
C15 C14 C13 111.8(3)
C15 C14 H14A 109.3
C13 C14 H14A 109.3
C15 C14 H14B 109.3
C13 C14 H14B 109.3
H14A C14 H14B 107.9
C14 C15 C16 111.0(3)
C14 C15 H15A 109.4
C16 C15 H15A 109.4
C14 C15 H15B 109.4
C16 C15 H15B 109.4
H15A C15 H15B 108.0
C17 C16 C15 112.0(3)
C17 C16 H16A 109.2
C15 C16 H16A 109.2
C17 C16 H16B 109.2
C15 C16 H16B 109.2
H16A C16 H16B 107.9
C16 C17 C12 111.5(3)
C16 C17 H17A 109.3
C12 C17 H17A 109.3
C16 C17 H17B 109.3
C12 C17 H17B 109.3
H17A C17 H17B 108.0
C1 O1 C10 104.3(3)

loop_
_geom_bond_atom_site_label_1
_geom_bond_atom_site_label_2
_geom_bond_distance
C1 O1 1.435(4)
C1 C2 1.574(5)
C1 H1A 0.9900
C1 H1B 0.9900
C2 C3 1.543(5)
C2 C12 1.547(5)
C2 C11 1.568(5)
C3 C4 1.511(5)
C3 H3A 0.9900
C3 H3B 0.9900
C4 O2 1.222(4)
C4 C5 1.498(5)
C5 C6 1.536(5)
C5 H5A 0.9900
C5 H5B 0.9900
C6 C7 1.539(5)
C6 C11 1.547(5)
C6 H6 1.0000
C7 C8 1.526(5)
C7 H7A 0.9900
C7 H7B 0.9900
C8 C9 1.529(5)
C8 H8A 0.9900
C8 H8B 0.9900
C9 C10 1.520(5)
C9 H9A 0.9900
C9 H9B 0.9900
C10 O1 1.455(4)
C10 C11 1.530(5)
C10 H10 1.0000
C11 H11 1.0000
C12 C13 1.530(5)
C12 C17 1.546(5)
C12 H12 1.0000
C13 C14 1.534(5)
C13 H13A 0.9900
C13 H13B 0.9900
C14 C15 1.532(6)
C14 H14A 0.9900
C14 H14B 0.9900
C15 C16 1.533(5)
C15 H15A 0.9900
C15 H15B 0.9900
C16 C17 1.529(5)
C16 H16A 0.9900
C16 H16B 0.9900
C17 H17A 0.9900
C17 H17B 0.9900

loop_
_geom_torsion_atom_site_label_1
_geom_torsion_atom_site_label_2
_geom_torsion_atom_site_label_3
_geom_torsion_atom_site_label_4
_geom_torsion
O1 C1 C2 C3 114.9(3)
O1 C1 C2 C12 -120.4(3)
O1 C1 C2 C11 -3.8(3)
C12 C2 C3 C4 178.4(3)
C11 C2 C3 C4 54.7(4)
C1 C2 C3 C4 -56.8(4)
C2 C3 C4 O2 143.7(3)
C2 C3 C4 C5 -38.0(4)
O2 C4 C5 C6 162.2(3)
C3 C4 C5 C6 -16.1(5)
C4 C5 C6 C7 -179.9(3)
C4 C5 C6 C11 54.6(4)
C5 C6 C7 C8 -70.2(4)
C11 C6 C7 C8 56.5(4)
C6 C7 C8 C9 -61.0(4)
C7 C8 C9 C10 53.8(4)
C8 C9 C10 O1 72.4(4)
C8 C9 C10 C11 -44.7(4)
O1 C10 C11 C6 -81.0(3)
C9 C10 C11 C6 40.1(4)
O1 C10 C11 C2 42.1(3)
C9 C10 C11 C2 163.2(3)
C5 C6 C11 C10 80.4(4)
C7 C6 C11 C10 -44.8(4)
C5 C6 C11 C2 -36.5(4)
C7 C6 C11 C2 -161.8(3)
C3 C2 C11 C10 -139.8(3)
C12 C2 C11 C10 95.5(3)
C1 C2 C11 C10 -22.7(3)
C3 C2 C11 C6 -16.4(4)
C12 C2 C11 C6 -141.2(3)
C1 C2 C11 C6 100.7(3)
C3 C2 C12 C13 73.3(4)
C11 C2 C12 C13 -161.7(3)
C1 C2 C12 C13 -50.5(4)
C3 C2 C12 C17 -52.3(4)
C11 C2 C12 C17 72.7(4)
C1 C2 C12 C17 -176.1(3)
C2 C12 C13 C14 172.3(3)
C17 C12 C13 C14 -60.0(4)
C12 C13 C14 C15 58.4(4)
C13 C14 C15 C16 -53.0(4)
C14 C15 C16 C17 51.8(4)
C15 C16 C17 C12 -55.7(4)
C13 C12 C17 C16 59.0(4)
C2 C12 C17 C16 -170.5(3)
C2 C1 O1 C10 30.4(3)
C9 C10 O1 C1 -170.4(3)
C11 C10 O1 C1 -45.3(3)
